data_4071081
loop_
_publ_author_name
'Alvarez, M. Angeles'
'Garc\'ia, M. Esther'
'Gonz\'alez, Roc\'io'
'Ruiz, Miguel A.'

_publ_section_title
;
 Nucleophilic and Electrophilic Behavior of the Phosphinidene-Bridged
 Complex [Fe2(\h5-C5H5)2(\m-PCy)(\m-CO)(CO)2]
;
_journal_issue 6
_journal_name_full Organometallics
_journal_page_first 1037
_journal_paper_doi 10.1021/om701238f
_journal_volume 27
_journal_year 2008
_chemical_compound_source 'synthesis as described'
_chemical_formula_moiety 'C22 H31 Fe2 N2 O2 P1 Si1'
_chemical_formula_sum 'C22 H31 Fe2 N2 O2 P Si'
_chemical_formula_weight 526.25
_chemical_name_systematic
;
 ?
;
_space_group_IT_number 14
_symmetry_cell_setting monoclinic
_symmetry_Int_Tables_number 14
_symmetry_space_group_name_Hall '-P 2ybc'
_symmetry_space_group_name_H-M 'P 1 21/c 1'
_atom_sites_solution_hydrogens geom
_atom_sites_solution_primary direct
_atom_sites_solution_secondary difmap
_audit_conform_dict_location ftp://ftp.iucr.org/pub/cif_core.dic
_audit_conform_dict_name cif_core.dic
_audit_conform_dict_version 2.3
_audit_creation_method 'WinGX routine CIF_UPDATE'
_cell_angle_alpha 90
_cell_angle_beta 102.4960(10)
_cell_angle_gamma 90
_cell_formula_units_Z 4
_cell_length_a 18.5613(4)
_cell_length_b 10.1935(2)
_cell_length_c 12.5422(2)
_cell_measurement_reflns_used 4556
_cell_measurement_temperature 100(2)
_cell_measurement_theta_max 25.682
_cell_measurement_theta_min 1.018
_cell_measurement_wavelength 0.71073
_cell_volume 2316.83(8)
_computing_cell_refinement 'HKL Scalepack (Otwinowski & Minor, 1997)'
_computing_data_collection 'Collect (Bruker AXS BV, 1997-2004)'
_computing_data_reduction
;
 HKL Denzo and Scalepack (Otwinowski & Minor, 1997) 
;
_computing_molecular_graphics 'Ortep-3 for Windows (Farrugia, 1997)'
_computing_publication_material 'WinGX publication routines (Farrugia, 1999)'
_computing_structure_refinement 'SHELXL-97 (Sheldrick, 1997)'
_computing_structure_solution 'SHELXS-97 (Sheldrick, 1997)'
_diffrn_ambient_temperature 100(2)
_diffrn_measured_fraction_theta_full 0.999
_diffrn_measured_fraction_theta_max 0.999
_diffrn_measurement_device '90 mm CCD camera on \k-goniostat'
_diffrn_measurement_device_type KappaCCD
_diffrn_measurement_method CCD
_diffrn_radiation_monochromator 'horizontally mounted graphite crystal'
_diffrn_radiation_probe x-ray
_diffrn_radiation_source 'fine-focus sealed tube'
_diffrn_radiation_type MoK\a
_diffrn_radiation_wavelength 0.71073
_diffrn_reflns_av_R_equivalents 0.0509
_diffrn_reflns_av_unetI/netI 0.0395
_diffrn_reflns_limit_h_max 22
_diffrn_reflns_limit_h_min 0
_diffrn_reflns_limit_k_max 0
_diffrn_reflns_limit_k_min -12
_diffrn_reflns_limit_l_max 14
_diffrn_reflns_limit_l_min -15
_diffrn_reflns_number 22774
_diffrn_reflns_theta_full 25.24
_diffrn_reflns_theta_max 25.24
_diffrn_reflns_theta_min 1.12
_exptl_absorpt_coefficient_mu 1.394
_exptl_absorpt_correction_T_max 0.92664
_exptl_absorpt_correction_T_min 0.73872
_exptl_absorpt_correction_type multi-scan
_exptl_absorpt_process_details
;
 R.H. Blessing, Acta Cryst. (1995), A51, 33-38
;
_exptl_crystal_colour black
_exptl_crystal_density_diffrn 1.509
_exptl_crystal_density_method 'not measured'
_exptl_crystal_description plate
_exptl_crystal_F_000 1096
_exptl_crystal_size_max 0.12
_exptl_crystal_size_mid 0.1
_exptl_crystal_size_min 0.05
_refine_diff_density_max 1.031
_refine_diff_density_min -1.119
_refine_diff_density_rms 0.301
_refine_ls_extinction_method none
_refine_ls_goodness_of_fit_ref 1.222
_refine_ls_hydrogen_treatment mixed
_refine_ls_matrix_type full
_refine_ls_number_parameters 277
_refine_ls_number_reflns 4184
_refine_ls_number_restraints 0
_refine_ls_restrained_S_all 1.222
_refine_ls_R_factor_all 0.0707
_refine_ls_R_factor_gt 0.0472
_refine_ls_shift/su_max 0.003
_refine_ls_shift/su_mean 0
_refine_ls_structure_factor_coef Fsqd
_refine_ls_weighting_details 'calc w=1/[\s^2^(Fo^2^)+(0.0975P)^2^+1.1079P] where P=(Fo^2^+2Fc^2^)/3'
_refine_ls_weighting_scheme calc
_refine_ls_wR_factor_gt 0.1233
_refine_ls_wR_factor_ref 0.1672
_reflns_number_gt 3194
_reflns_number_total 4184
_reflns_threshold_expression >2sigma(I)
_cod_data_source_file om701238f-file004.cif
_cod_data_source_block compound7
_cod_original_sg_symbol_H-M 'P 21/c'
_cod_database_code 4071081

loop_
_symmetry_equiv_pos_as_xyz
'x, y, z'
'-x, y+1/2, -z+1/2'
'-x, -y, -z'
'x, -y-1/2, z-1/2'

loop_
_atom_site_label
_atom_site_type_symbol
_atom_site_fract_x
_atom_site_fract_y
_atom_site_fract_z
_atom_site_U_iso_or_equiv
_atom_site_adp_type
_atom_site_occupancy
_atom_site_symmetry_multiplicity
_atom_site_calc_flag
_atom_site_refinement_flags
Fe1 Fe 0.67030(3) 0.50109(6) 0.92959(4) 0.0173(2) Uani 1 1 d .
Fe2 Fe 0.62104(3) 0.59502(6) 0.73572(4) 0.0164(2) Uani 1 1 d .
Si1 Si 0.83165(6) 0.85782(12) 0.87444(9) 0.0216(3) Uani 1 1 d .
P1 P 0.73658(6) 0.58681(11) 0.82701(8) 0.0166(3) Uani 1 1 d .
N1 N 0.77337(19) 0.7270(4) 0.8918(3) 0.0198(8) Uani 1 1 d .
N2 N 0.7429(2) 0.7547(3) 0.9853(3) 0.0211(8) Uani 1 1 d .
O1 O 0.52558(16) 0.6211(3) 0.8921(2) 0.0244(7) Uani 1 1 d .
O2 O 0.61707(17) 0.8777(3) 0.7648(3) 0.0268(7) Uani 1 1 d .
C1 C 0.5821(2) 0.5869(4) 0.8736(3) 0.0201(9) Uani 1 1 d .
C2 C 0.6208(2) 0.7642(4) 0.7561(3) 0.0208(9) Uani 1 1 d .
C3 C 0.7002(2) 0.6636(4) 1.0063(3) 0.0197(9) Uani 1 1 d .
C4 C 0.7180(2) 0.3939(4) 1.0678(4) 0.0233(10) Uani 1 1 d .
H4 H 0.7552 0.4265 1.1234 0.028 Uiso 1 1 calc R
C5 C 0.6411(3) 0.4063(4) 1.0604(4) 0.0268(10) Uani 1 1 d .
H5 H 0.6187 0.4482 1.1106 0.032 Uiso 1 1 calc R
C6 C 0.6044(3) 0.3440(4) 0.9632(4) 0.0260(10) Uani 1 1 d .
H6 H 0.5535 0.338 0.9382 0.031 Uiso 1 1 calc R
C7 C 0.6579(2) 0.2924(4) 0.9107(3) 0.0233(10) Uani 1 1 d .
H7 H 0.6485 0.2463 0.8452 0.028 Uiso 1 1 calc R
C8 C 0.7280(3) 0.3223(4) 0.9743(3) 0.0252(10) Uani 1 1 d .
H8 H 0.773 0.2995 0.9582 0.03 Uiso 1 1 calc R
C9 C 0.6266(2) 0.5330(5) 0.5761(3) 0.0225(10) Uani 1 1 d .
H9 H 0.6666 0.5464 0.5439 0.027 Uiso 1 1 calc R
C10 C 0.6141(2) 0.4221(4) 0.6382(3) 0.0201(9) Uani 1 1 d .
H10 H 0.645 0.3496 0.6542 0.024 Uiso 1 1 calc R
C11 C 0.5465(2) 0.4406(5) 0.6719(3) 0.0218(9) Uani 1 1 d .
H11 H 0.5256 0.3821 0.7135 0.026 Uiso 1 1 calc R
C12 C 0.5164(2) 0.5629(4) 0.6317(3) 0.0203(9) Uani 1 1 d .
H12 H 0.4724 0.5991 0.6421 0.024 Uiso 1 1 calc R
C13 C 0.5656(2) 0.6203(5) 0.5725(3) 0.0225(10) Uani 1 1 d .
H13 H 0.5592 0.701 0.5372 0.027 Uiso 1 1 calc R
C14 C 0.8160(2) 0.5163(4) 0.7794(4) 0.0216(9) Uani 1 1 d .
H14 H 0.83 0.5797 0.7287 0.026 Uiso 1 1 calc R
C15 C 0.8827(3) 0.5017(5) 0.8763(4) 0.0309(11) Uani 1 1 d .
H15A H 0.8949 0.5868 0.9101 0.037 Uiso 1 1 calc R
H15B H 0.8694 0.4439 0.9305 0.037 Uiso 1 1 calc R
C16 C 0.9505(3) 0.4461(5) 0.8405(4) 0.0370(12) Uani 1 1 d .
H16A H 0.9665 0.5071 0.7908 0.044 Uiso 1 1 calc R
H16B H 0.9907 0.4353 0.9037 0.044 Uiso 1 1 calc R
C17 C 0.9320(3) 0.3141(5) 0.7839(4) 0.0359(12) Uani 1 1 d .
H17A H 0.975 0.2805 0.7605 0.043 Uiso 1 1 calc R
H17B H 0.9187 0.2518 0.8348 0.043 Uiso 1 1 calc R
C18 C 0.8687(3) 0.3288(5) 0.6860(4) 0.0314(11) Uani 1 1 d .
H18A H 0.8568 0.2436 0.6523 0.038 Uiso 1 1 calc R
H18B H 0.8837 0.3856 0.6327 0.038 Uiso 1 1 calc R
C19 C 0.7995(2) 0.3865(4) 0.7177(4) 0.0247(10) Uani 1 1 d .
H19A H 0.7616 0.4006 0.6521 0.03 Uiso 1 1 calc R
H19B H 0.7805 0.324 0.7631 0.03 Uiso 1 1 calc R
C20 C 0.8640(3) 0.8416(5) 0.7454(4) 0.0301(11) Uani 1 1 d .
H20A H 0.8974 0.7688 0.7508 0.045 Uiso 1 1 calc R
H20B H 0.889 0.9206 0.7324 0.045 Uiso 1 1 calc R
H20C H 0.8225 0.8271 0.6861 0.045 Uiso 1 1 calc R
C21 C 0.7817(3) 1.0160(4) 0.8731(4) 0.0290(11) Uani 1 1 d .
H21A H 0.7366 1.0128 0.8186 0.043 Uiso 1 1 calc R
H21B H 0.812 1.0861 0.8567 0.043 Uiso 1 1 calc R
H21C H 0.7707 1.0307 0.9435 0.043 Uiso 1 1 calc R
C22 C 0.9131(3) 0.8610(5) 0.9917(4) 0.0349(12) Uani 1 1 d .
H22A H 0.8967 0.8535 1.0589 0.052 Uiso 1 1 calc R
H22B H 0.9393 0.9421 0.991 0.052 Uiso 1 1 calc R
H22C H 0.9453 0.7889 0.9853 0.052 Uiso 1 1 calc R
H3 H 0.680(3) 0.688(6) 1.067(5) 0.052 Uiso 1 1 d .

loop_
_atom_site_aniso_label
_atom_site_aniso_U_11
_atom_site_aniso_U_22
_atom_site_aniso_U_33
_atom_site_aniso_U_23
_atom_site_aniso_U_13
_atom_site_aniso_U_12
Fe1 0.0208(4) 0.0138(4) 0.0170(3) 0.0007(2) 0.0038(3) -0.0005(2)
Fe2 0.0174(4) 0.0150(4) 0.0158(3) -0.0008(2) 0.0017(2) -0.0002(2)
Si1 0.0224(6) 0.0187(7) 0.0237(6) -0.0020(5) 0.0052(5) -0.0034(5)
P1 0.0160(6) 0.0162(6) 0.0170(5) -0.0014(4) 0.0025(4) -0.0003(4)
N1 0.0205(19) 0.021(2) 0.0180(16) -0.0025(15) 0.0044(14) -0.0032(15)
N2 0.027(2) 0.018(2) 0.0190(17) -0.0015(15) 0.0062(15) 0.0044(16)
O1 0.0205(16) 0.0277(18) 0.0265(16) -0.0028(13) 0.0088(13) 0.0001(13)
O2 0.0310(18) 0.0187(19) 0.0306(16) -0.0005(13) 0.0062(14) 0.0014(13)
C1 0.027(2) 0.012(2) 0.021(2) -0.0032(17) 0.0027(18) -0.0049(17)
C2 0.022(2) 0.021(3) 0.020(2) 0.0016(18) 0.0048(17) -0.0021(18)
C3 0.021(2) 0.018(2) 0.019(2) -0.0009(17) 0.0018(17) 0.0007(18)
C4 0.029(2) 0.013(2) 0.025(2) 0.0071(17) -0.0024(19) -0.0009(18)
C5 0.040(3) 0.019(3) 0.024(2) 0.0070(18) 0.014(2) 0.000(2)
C6 0.029(2) 0.015(2) 0.034(2) 0.0040(19) 0.008(2) -0.0073(19)
C7 0.031(2) 0.017(2) 0.022(2) -0.0010(18) 0.0058(19) -0.0011(19)
C8 0.034(3) 0.019(2) 0.023(2) 0.0073(18) 0.0066(19) 0.0077(19)
C9 0.025(2) 0.026(3) 0.016(2) -0.0028(18) 0.0042(17) -0.0042(19)
C10 0.022(2) 0.021(2) 0.0146(19) -0.0028(17) -0.0030(16) 0.0004(18)
C11 0.018(2) 0.025(3) 0.020(2) -0.0014(18) 0.0001(17) -0.0061(19)
C12 0.013(2) 0.025(2) 0.019(2) -0.0064(18) -0.0038(16) -0.0036(18)
C13 0.022(2) 0.024(2) 0.018(2) 0.0037(18) -0.0012(18) 0.0025(18)
C14 0.020(2) 0.018(2) 0.027(2) 0.0009(18) 0.0065(18) -0.0021(17)
C15 0.024(2) 0.033(3) 0.033(3) -0.013(2) 0.000(2) 0.002(2)
C16 0.025(3) 0.033(3) 0.050(3) -0.012(3) 0.003(2) 0.004(2)
C17 0.025(3) 0.031(3) 0.051(3) -0.014(2) 0.006(2) 0.001(2)
C18 0.033(3) 0.023(3) 0.040(3) -0.011(2) 0.012(2) 0.000(2)
C19 0.022(2) 0.025(3) 0.027(2) -0.0051(19) 0.0065(18) -0.0010(19)
C20 0.033(3) 0.027(3) 0.034(2) 0.004(2) 0.014(2) -0.001(2)
C21 0.037(3) 0.020(3) 0.033(3) 0.0013(19) 0.012(2) -0.003(2)
C22 0.032(3) 0.036(3) 0.033(3) -0.003(2) -0.002(2) -0.008(2)

loop_
_atom_type_symbol
_atom_type_description
_atom_type_scat_dispersion_real
_atom_type_scat_dispersion_imag
_atom_type_scat_source
C C 0.0033 0.0016 'International Tables Vol C Tables 4.2.6.8 and 6.1.1.4'
H H 0 0 'International Tables Vol C Tables 4.2.6.8 and 6.1.1.4'
Fe Fe 0.3463 0.8444 'International Tables Vol C Tables 4.2.6.8 and 6.1.1.4'
N N 0.0061 0.0033 'International Tables Vol C Tables 4.2.6.8 and 6.1.1.4'
O O 0.0106 0.006 'International Tables Vol C Tables 4.2.6.8 and 6.1.1.4'
P P 0.1023 0.0942 'International Tables Vol C Tables 4.2.6.8 and 6.1.1.4'
Si Si 0.0817 0.0704 'International Tables Vol C Tables 4.2.6.8 and 6.1.1.4'

loop_
_geom_angle_atom_site_label_1
_geom_angle_atom_site_label_2
_geom_angle_atom_site_label_3
_geom_angle
C1 Fe1 C3 85.37(17)
C1 Fe1 C5 99.09(19)
C3 Fe1 C5 95.84(18)
C1 Fe1 C4 138.18(19)
C3 Fe1 C4 90.63(17)
C5 Fe1 C4 39.89(18)
C1 Fe1 C6 86.02(18)
C3 Fe1 C6 131.74(18)
C5 Fe1 C6 39.39(18)
C4 Fe1 C6 66.15(17)
C1 Fe1 C8 148.92(19)
C3 Fe1 C8 121.93(18)
C5 Fe1 C8 66.15(18)
C4 Fe1 C8 39.68(17)
C6 Fe1 C8 65.05(18)
C1 Fe1 C7 111.12(18)
C3 Fe1 C7 156.22(17)
C5 Fe1 C7 65.52(17)
C4 Fe1 C7 65.62(17)
C6 Fe1 C7 38.57(17)
C8 Fe1 C7 38.36(17)
C1 Fe1 P1 98.90(14)
C3 Fe1 P1 79.03(13)
C5 Fe1 P1 160.81(14)
C4 Fe1 P1 121.16(13)
C6 Fe1 P1 149.24(13)
C8 Fe1 P1 100.69(13)
C7 Fe1 P1 113.49(12)
C1 Fe1 Fe2 50.72(13)
C3 Fe1 Fe2 98.92(12)
C5 Fe1 Fe2 144.60(14)
C4 Fe1 Fe2 167.97(13)
C6 Fe1 Fe2 111.46(13)
C8 Fe1 Fe2 128.30(12)
C7 Fe1 Fe2 104.79(12)
P1 Fe1 Fe2 54.47(3)
C2 Fe2 C1 84.38(18)
C2 Fe2 C13 90.32(19)
C1 Fe2 C13 130.58(17)
C2 Fe2 C12 102.24(19)
C1 Fe2 C12 94.02(17)
C13 Fe2 C12 39.41(17)
C2 Fe2 C9 115.79(19)
C1 Fe2 C9 153.68(17)
C13 Fe2 C9 39.67(17)
C12 Fe2 C9 66.32(16)
C2 Fe2 C11 139.69(19)
C1 Fe2 C11 88.13(16)
C13 Fe2 C11 65.37(17)
C12 Fe2 C11 38.85(17)
C9 Fe2 C11 65.56(16)
C2 Fe2 C10 154.11(18)
C1 Fe2 C10 117.99(17)
C13 Fe2 C10 65.56(17)
C12 Fe2 C10 65.53(16)
C9 Fe2 C10 38.98(17)
C11 Fe2 C10 38.89(16)
C2 Fe2 P1 89.69(14)
C1 Fe2 P1 92.43(13)
C13 Fe2 P1 136.75(13)
C12 Fe2 P1 166.93(13)
C9 Fe2 P1 103.80(12)
C11 Fe2 P1 130.24(13)
C10 Fe2 P1 101.40(12)
C2 Fe2 Fe1 103.87(14)
C1 Fe2 Fe1 45.44(12)
C13 Fe2 Fe1 163.82(13)
C12 Fe2 Fe1 127.71(12)
C9 Fe2 Fe1 134.12(13)
C11 Fe2 Fe1 98.51(12)
C10 Fe2 Fe1 101.42(11)
P1 Fe2 Fe1 52.53(3)
N1 Si1 C20 111.4(2)
N1 Si1 C21 109.9(2)
C20 Si1 C21 109.0(2)
N1 Si1 C22 109.3(2)
C20 Si1 C22 109.2(2)
C21 Si1 C22 108.0(2)
N1 P1 C14 102.32(18)
N1 P1 Fe1 106.07(12)
C14 P1 Fe1 129.38(15)
N1 P1 Fe2 117.29(13)
C14 P1 Fe2 126.91(14)
Fe1 P1 Fe2 73.00(4)
N2 N1 P1 111.4(3)
N2 N1 Si1 108.2(3)
P1 N1 Si1 140.1(2)
C3 N2 N1 113.2(3)
O1 C1 Fe1 144.9(3)
O1 C1 Fe2 131.2(3)
Fe1 C1 Fe2 83.83(18)
O2 C2 Fe2 176.0(4)
N2 C3 Fe1 129.8(3)
N2 C3 H3 110(4)
Fe1 C3 H3 120(4)
C5 C4 C8 107.5(4)
C5 C4 Fe1 69.9(2)
C8 C4 Fe1 72.0(2)
C5 C4 H4 126.3
C8 C4 H4 126.3
Fe1 C4 H4 123.4
C6 C5 C4 107.9(4)
C6 C5 Fe1 71.8(3)
C4 C5 Fe1 70.2(2)
C6 C5 H5 126
C4 C5 H5 126
Fe1 C5 H5 123.6
C7 C6 C5 108.3(4)
C7 C6 Fe1 72.0(3)
C5 C6 Fe1 68.8(2)
C7 C6 H6 125.8
C5 C6 H6 125.8
Fe1 C6 H6 124.9
C8 C7 C6 108.3(4)
C8 C7 Fe1 70.0(3)
C6 C7 Fe1 69.4(3)
C8 C7 H7 125.8
C6 C7 H7 125.8
Fe1 C7 H7 126.3
C7 C8 C4 108.0(4)
C7 C8 Fe1 71.6(3)
C4 C8 Fe1 68.3(2)
C7 C8 H8 126
C4 C8 H8 126
Fe1 C8 H8 125.6
C10 C9 C13 106.9(4)
C10 C9 Fe2 70.9(2)
C13 C9 Fe2 69.3(2)
C10 C9 H9 126.6
C13 C9 H9 126.6
Fe2 C9 H9 124.9
C11 C10 C9 108.5(4)
C11 C10 Fe2 70.6(2)
C9 C10 Fe2 70.1(2)
C11 C10 H10 125.8
C9 C10 H10 125.8
Fe2 C10 H10 125.1
C12 C11 C10 108.5(4)
C12 C11 Fe2 70.0(2)
C10 C11 Fe2 70.5(2)
C12 C11 H11 125.7
C10 C11 H11 125.7
Fe2 C11 H11 125.3
C11 C12 C13 107.4(4)
C11 C12 Fe2 71.2(2)
C13 C12 Fe2 69.6(2)
C11 C12 H12 126.3
C13 C12 H12 126.3
Fe2 C12 H12 124.6
C12 C13 C9 108.7(4)
C12 C13 Fe2 71.0(2)
C9 C13 Fe2 71.1(2)
C12 C13 H13 125.7
C9 C13 H13 125.7
Fe2 C13 H13 123.9
C19 C14 C15 110.7(4)
C19 C14 P1 114.3(3)
C15 C14 P1 110.0(3)
C19 C14 H14 107.1
C15 C14 H14 107.1
P1 C14 H14 107.1
C16 C15 C14 111.9(4)
C16 C15 H15A 109.2
C14 C15 H15A 109.2
C16 C15 H15B 109.2
C14 C15 H15B 109.2
H15A C15 H15B 107.9
C17 C16 C15 110.2(4)
C17 C16 H16A 109.6
C15 C16 H16A 109.6
C17 C16 H16B 109.6
C15 C16 H16B 109.6
H16A C16 H16B 108.1
C18 C17 C16 110.4(4)
C18 C17 H17A 109.6
C16 C17 H17A 109.6
C18 C17 H17B 109.6
C16 C17 H17B 109.6
H17A C17 H17B 108.1
C17 C18 C19 111.9(4)
C17 C18 H18A 109.2
C19 C18 H18A 109.2
C17 C18 H18B 109.2
C19 C18 H18B 109.2
H18A C18 H18B 107.9
C14 C19 C18 111.9(4)
C14 C19 H19A 109.2
C18 C19 H19A 109.2
C14 C19 H19B 109.2
C18 C19 H19B 109.2
H19A C19 H19B 107.9
Si1 C20 H20A 109.5
Si1 C20 H20B 109.5
H20A C20 H20B 109.5
Si1 C20 H20C 109.5
H20A C20 H20C 109.5
H20B C20 H20C 109.5
Si1 C21 H21A 109.5
Si1 C21 H21B 109.5
H21A C21 H21B 109.5
Si1 C21 H21C 109.5
H21A C21 H21C 109.5
H21B C21 H21C 109.5
Si1 C22 H22A 109.5
Si1 C22 H22B 109.5
H22A C22 H22B 109.5
Si1 C22 H22C 109.5
H22A C22 H22C 109.5
H22B C22 H22C 109.5

loop_
_geom_bond_atom_site_label_1
_geom_bond_atom_site_label_2
_geom_bond_distance
Fe1 C1 1.856(4)
Fe1 C3 1.936(4)
Fe1 C5 2.074(4)
Fe1 C4 2.078(4)
Fe1 C6 2.113(4)
Fe1 C8 2.127(4)
Fe1 C7 2.148(5)
Fe1 P1 2.1487(12)
Fe1 Fe2 2.5890(8)
Fe2 C2 1.743(5)
Fe2 C1 2.016(4)
Fe2 C13 2.099(4)
Fe2 C12 2.118(4)
Fe2 C9 2.123(4)
Fe2 C11 2.133(4)
Fe2 C10 2.133(4)
Fe2 P1 2.2033(11)
Si1 N1 1.760(4)
Si1 C20 1.852(5)
Si1 C21 1.858(5)
Si1 C22 1.867(5)
P1 N1 1.711(4)
P1 C14 1.852(4)
N1 N2 1.437(5)
N2 C3 1.284(5)
O1 C1 1.174(5)
O2 C2 1.166(5)
C3 H3 0.95(6)
C4 C5 1.417(7)
C4 C8 1.428(6)
C4 H4 0.93
C5 C6 1.412(7)
C5 H5 0.93
C6 C7 1.408(6)
C6 H6 0.93
C7 C8 1.404(7)
C7 H7 0.93
C8 H8 0.93
C9 C10 1.420(6)
C9 C13 1.433(6)
C9 H9 0.93
C10 C11 1.420(6)
C10 H10 0.93
C11 C12 1.414(7)
C11 H11 0.93
C12 C13 1.422(6)
C12 H12 0.93
C13 H13 0.93
C14 C19 1.530(6)
C14 C15 1.543(6)
C14 H14 0.98
C15 C16 1.535(6)
C15 H15A 0.97
C15 H15B 0.97
C16 C17 1.525(7)
C16 H16A 0.97
C16 H16B 0.97
C17 C18 1.512(7)
C17 H17A 0.97
C17 H17B 0.97
C18 C19 1.542(6)
C18 H18A 0.97
C18 H18B 0.97
C19 H19A 0.97
C19 H19B 0.97
C20 H20A 0.96
C20 H20B 0.96
C20 H20C 0.96
C21 H21A 0.96
C21 H21B 0.96
C21 H21C 0.96
C22 H22A 0.96
C22 H22B 0.96
C22 H22C 0.96
